data_4031814
loop_
_publ_author_name
'Shi, Hang'
'Tan, Ceheng'
'Zhang, Weibin'
'Zhang, Zichun'
'Long, Rong'
'Gong, Jianxian'
'Luo, Tuoping'
'Yang, Zhen'

_publ_section_title
;
 Gold-Catalyzed Enantio- and Diastereoselective Syntheses of Left
 Fragments of Azadirachtin/Meliacarpin-Type Limonoids.
;
_journal_issue 3
_journal_name_full 'The Journal of organic chemistry'
_journal_page_first 751
_journal_page_last 771
_journal_paper_doi 10.1021/acs.joc.5b02560
_journal_volume 81
_journal_year 2016
_chemical_absolute_configuration ad
_chemical_formula_moiety 'C28 H44 O4 Si2'
_chemical_formula_sum 'C28 H44 O4 Si2'
_chemical_formula_weight 500.81
_chemical_name_systematic
;
 ?
;
_space_group_IT_number 19
_symmetry_cell_setting orthorhombic
_symmetry_space_group_name_Hall 'P 2ac 2ab'
_symmetry_space_group_name_H-M 'P 21 21 21'
_atom_sites_solution_hydrogens geom
_atom_sites_solution_primary direct
_atom_sites_solution_secondary difmap
_audit_creation_method SHELXL-97
_cell_angle_alpha 90.00
_cell_angle_beta 90.00
_cell_angle_gamma 90.00
_cell_formula_units_Z 4
_cell_length_a 7.70200(10)
_cell_length_b 13.1321(2)
_cell_length_c 27.4999(19)
_cell_measurement_reflns_used 20493
_cell_measurement_temperature 113(2)
_cell_measurement_theta_max 68.20
_cell_measurement_theta_min 6.60
_cell_volume 2781.4(2)
_computing_cell_refinement 'CrystalClear-SM Auto 2.0 r4'
_computing_data_collection 'CrystalClear-SM Auto 2.0 r4 (Rigaku, 2009)'
_computing_data_reduction 'CrystalClear-SM Auto 2.0 r4'
_computing_molecular_graphics 'CrystalStructure 4.0'
_computing_publication_material 'CrystalStructure 4.0 (Rigaku, 2009)'
_computing_structure_refinement 'SHELXL97 (Sheldrick, 1997)'
_computing_structure_solution 'SHELXS97 (Sheldrick, 1997)'
_diffrn_ambient_temperature 113(2)
_diffrn_measured_fraction_theta_full 0.983
_diffrn_measured_fraction_theta_max 0.983
_diffrn_measurement_device_type 'Rigaku Saturn944+ CCD'
_diffrn_measurement_method \w
_diffrn_radiation_monochromator graphite
_diffrn_radiation_source 'fine-focus sealed tube'
_diffrn_radiation_type CuK\a
_diffrn_radiation_wavelength 1.54178
_diffrn_reflns_av_R_equivalents 0.0436
_diffrn_reflns_av_sigmaI/netI 0.0404
_diffrn_reflns_limit_h_max 9
_diffrn_reflns_limit_h_min -8
_diffrn_reflns_limit_k_max 15
_diffrn_reflns_limit_k_min -15
_diffrn_reflns_limit_l_max 32
_diffrn_reflns_limit_l_min -32
_diffrn_reflns_number 21439
_diffrn_reflns_theta_full 68.23
_diffrn_reflns_theta_max 68.23
_diffrn_reflns_theta_min 6.59
_exptl_absorpt_coefficient_mu 1.395
_exptl_absorpt_correction_T_max 0.837
_exptl_absorpt_correction_T_min 0.651
_exptl_absorpt_correction_type multi-scan
_exptl_absorpt_process_details 'Jacobson, R. (1998) Private communication'
_exptl_crystal_colour colorless
_exptl_crystal_density_diffrn 1.196
_exptl_crystal_density_method 'not measured'
_exptl_crystal_description prism
_exptl_crystal_F_000 1088
_exptl_crystal_size_max 0.20
_exptl_crystal_size_mid 0.20
_exptl_crystal_size_min 0.20
_refine_diff_density_max 0.258
_refine_diff_density_min -0.321
_refine_diff_density_rms 0.073
_refine_ls_abs_structure_details 'Flack H D (1983), Acta Cryst. A39, 876-881. 2117 Friedel Pairs'
_refine_ls_abs_structure_Flack 0.02(2)
_refine_ls_extinction_coef 0.0028(2)
_refine_ls_extinction_expression Fc^*^=kFc[1+0.001xFc^2^\l^3^/sin(2\q)]^-1/4^
_refine_ls_extinction_method SHELXL
_refine_ls_goodness_of_fit_ref 1.143
_refine_ls_hydrogen_treatment mixed
_refine_ls_matrix_type full
_refine_ls_number_parameters 317
_refine_ls_number_reflns 4975
_refine_ls_number_restraints 1
_refine_ls_restrained_S_all 1.144
_refine_ls_R_factor_all 0.0375
_refine_ls_R_factor_gt 0.0326
_refine_ls_shift/su_max 0.001
_refine_ls_shift/su_mean 0.000
_refine_ls_structure_factor_coef Fsqd
_refine_ls_weighting_details 'calc w=1/[\s^2^(Fo^2^)+(0.0257P)^2^+1.2922P] where P=(Fo^2^+2Fc^2^)/3'
_refine_ls_weighting_scheme calc
_refine_ls_wR_factor_gt 0.0727
_refine_ls_wR_factor_ref 0.0861
_reflns_number_gt 4681
_reflns_number_total 4975
_reflns_threshold_expression >2\s(I)
_cod_data_source_file jo5b02560_si_004.cif
_cod_data_source_block b
_cod_depositor_comments 'Adding full bibliography for 4031812--4031816.cif.'
_cod_database_code 4031814

loop_
_symmetry_equiv_pos_as_xyz
'x, y, z'
'x+1/2, -y+1/2, -z'
'-x, y+1/2, -z+1/2'
'-x+1/2, -y, z+1/2'

loop_
_atom_site_label
_atom_site_type_symbol
_atom_site_fract_x
_atom_site_fract_y
_atom_site_fract_z
_atom_site_U_iso_or_equiv
_atom_site_adp_type
_atom_site_occupancy
_atom_site_symmetry_multiplicity
_atom_site_calc_flag
_atom_site_refinement_flags
Si1 Si 0.45947(7) 0.75178(4) 0.86455(2) 0.02190(15) Uani 1 1 d .
Si2 Si 1.00910(8) 0.59604(5) 0.56592(2) 0.02416(15) Uani 1 1 d .
O1 O 0.74362(19) 0.82361(11) 0.64202(6) 0.0251(3) Uani 1 1 d .
O2 O 0.66128(19) 0.83194(12) 0.76368(6) 0.0244(4) Uani 1 1 d D
HO2 H 0.764(2) 0.835(2) 0.7651(9) 0.029 Uiso 1 1 d D
O3 O 0.4961(2) 0.72670(11) 0.62258(5) 0.0254(3) Uani 1 1 d .
O4 O 0.02097(19) 0.80622(13) 0.76638(6) 0.0307(4) Uani 1 1 d .
C1 C 0.0595(3) 0.6322(2) 0.98093(9) 0.0350(6) Uani 1 1 d .
H1 H -0.0217 0.6079 1.0042 0.042 Uiso 1 1 calc R
C2 C 0.0768(3) 0.7353(2) 0.97269(9) 0.0323(6) Uani 1 1 d .
H2 H 0.0082 0.7824 0.9905 0.039 Uiso 1 1 calc R
C3 C 0.1944(3) 0.77016(18) 0.93832(8) 0.0272(5) Uani 1 1 d .
H3 H 0.2048 0.8414 0.9329 0.033 Uiso 1 1 calc R
C4 C 0.2979(3) 0.70362(17) 0.91143(8) 0.0223(5) Uani 1 1 d .
C5 C 0.4219(3) 0.66834(16) 0.80892(8) 0.0218(5) Uani 1 1 d .
H5 H 0.4020 0.5988 0.8226 0.026 Uiso 1 1 calc R
C6 C 0.2596(3) 0.68882(17) 0.77735(8) 0.0230(5) Uani 1 1 d .
C7 C 0.3029(3) 0.77691(16) 0.74320(8) 0.0206(5) Uani 1 1 d .
H7 H 0.3412 0.8333 0.7652 0.025 Uiso 1 1 calc R
C8 C 0.4502(3) 0.76488(15) 0.70692(8) 0.0205(4) Uani 1 1 d .
C9 C 0.4654(3) 0.86447(15) 0.67571(8) 0.0217(5) Uani 1 1 d .
H9 H 0.5383 0.9157 0.6932 0.026 Uiso 1 1 calc R
C10 C 0.5629(3) 0.82490(17) 0.63134(8) 0.0239(5) Uani 1 1 d .
H10 H 0.5400 0.8699 0.6027 0.029 Uiso 1 1 calc R
C11 C 0.8450(3) 0.77543(17) 0.60433(8) 0.0260(5) Uani 1 1 d .
H11A H 0.9549 0.8136 0.6001 0.031 Uiso 1 1 calc R
H11B H 0.7802 0.7790 0.5733 0.031 Uiso 1 1 calc R
C12 C 0.8870(3) 0.66500(17) 0.61534(8) 0.0248(5) Uani 1 1 d .
H12A H 0.7769 0.6283 0.6215 0.030 Uiso 1 1 calc R
H12B H 0.9566 0.6623 0.6456 0.030 Uiso 1 1 calc R
C13 C 1.1208(3) 0.48416(19) 0.59364(10) 0.0333(6) Uani 1 1 d .
H13A H 1.0364 0.4432 0.6117 0.050 Uiso 1 1 calc R
H13B H 1.2118 0.5079 0.6158 0.050 Uiso 1 1 calc R
H13C H 1.1731 0.4426 0.5679 0.050 Uiso 1 1 calc R
C14 C 0.6833(3) 0.72783(17) 0.88800(9) 0.0283(5) Uani 1 1 d .
H14A H 0.7683 0.7584 0.8659 0.042 Uiso 1 1 calc R
H14B H 0.7036 0.6543 0.8901 0.042 Uiso 1 1 calc R
H14C H 0.6954 0.7582 0.9204 0.042 Uiso 1 1 calc R
C15 C 0.5803(3) 0.65489(16) 0.77410(9) 0.0237(5) Uani 1 1 d .
H15A H 0.6857 0.6456 0.7942 0.028 Uiso 1 1 calc R
H15B H 0.5631 0.5914 0.7553 0.028 Uiso 1 1 calc R
C16 C 0.6141(3) 0.74204(16) 0.73811(8) 0.0207(4) Uani 1 1 d .
H16 H 0.7116 0.7222 0.7160 0.025 Uiso 1 1 calc R
C17 C 0.4274(3) 0.68487(17) 0.66650(8) 0.0246(5) Uani 1 1 d .
H17A H 0.4901 0.6216 0.6751 0.030 Uiso 1 1 calc R
H17B H 0.3029 0.6684 0.6623 0.030 Uiso 1 1 calc R
C18 C 0.8525(4) 0.55290(19) 0.51877(10) 0.0382(6) Uani 1 1 d .
H18A H 0.8080 0.6121 0.5010 0.057 Uiso 1 1 calc R
H18B H 0.7557 0.5171 0.5344 0.057 Uiso 1 1 calc R
H18C H 0.9111 0.5067 0.4961 0.057 Uiso 1 1 calc R
C19 C 1.1719(4) 0.6835(2) 0.53724(10) 0.0386(6) Uani 1 1 d .
H19A H 1.2417 0.6454 0.5136 0.058 Uiso 1 1 calc R
H19B H 1.2479 0.7117 0.5624 0.058 Uiso 1 1 calc R
H19C H 1.1111 0.7391 0.5206 0.058 Uiso 1 1 calc R
C20 C 0.2895(3) 0.91171(17) 0.66247(9) 0.0250(5) Uani 1 1 d .
C21 C 0.2494(3) 0.94770(18) 0.61922(9) 0.0326(6) Uani 1 1 d .
H21A H 0.3322 0.9454 0.5936 0.039 Uiso 1 1 calc R
H21B H 0.1376 0.9760 0.6136 0.039 Uiso 1 1 calc R
C22 C 0.1516(3) 0.91687(18) 0.70265(9) 0.0289(5) Uani 1 1 d .
H22A H 0.1882 0.9653 0.7283 0.035 Uiso 1 1 calc R
H22B H 0.0397 0.9405 0.6890 0.035 Uiso 1 1 calc R
C23 C 0.1315(3) 0.81098(18) 0.72392(8) 0.0237(5) Uani 1 1 d .
H23 H 0.0892 0.7626 0.6985 0.028 Uiso 1 1 calc R
C24 C 0.0973(3) 0.73680(19) 0.80197(8) 0.0276(5) Uani 1 1 d .
H24A H 0.0130 0.6832 0.8111 0.033 Uiso 1 1 calc R
H24B H 0.1313 0.7743 0.8317 0.033 Uiso 1 1 calc R
C25 C 0.2009(3) 0.59052(18) 0.75162(9) 0.0297(5) Uani 1 1 d .
H25A H 0.1016 0.6055 0.7305 0.045 Uiso 1 1 calc R
H25B H 0.1671 0.5398 0.7760 0.045 Uiso 1 1 calc R
H25C H 0.2967 0.5637 0.7320 0.045 Uiso 1 1 calc R
C26 C 0.4294(3) 0.89265(16) 0.85814(9) 0.0261(5) Uani 1 1 d .
H26A H 0.4579 0.9261 0.8890 0.039 Uiso 1 1 calc R
H26B H 0.3084 0.9072 0.8496 0.039 Uiso 1 1 calc R
H26C H 0.5062 0.9184 0.8325 0.039 Uiso 1 1 calc R
C27 C 0.2787(3) 0.59970(19) 0.92068(9) 0.0300(5) Uani 1 1 d .
H27 H 0.3473 0.5521 0.9031 0.036 Uiso 1 1 calc R
C28 C 0.1610(4) 0.5648(2) 0.95514(10) 0.0382(6) Uani 1 1 d .
H28 H 0.1504 0.4938 0.9610 0.046 Uiso 1 1 calc R

loop_
_atom_site_aniso_label
_atom_site_aniso_U_11
_atom_site_aniso_U_22
_atom_site_aniso_U_33
_atom_site_aniso_U_23
_atom_site_aniso_U_13
_atom_site_aniso_U_12
Si1 0.0166(3) 0.0205(3) 0.0286(3) -0.0010(3) 0.0021(2) -0.0006(2)
Si2 0.0236(3) 0.0226(3) 0.0263(3) -0.0021(2) 0.0005(2) 0.0020(2)
O1 0.0202(8) 0.0249(8) 0.0301(9) -0.0015(7) 0.0062(6) -0.0018(7)
O2 0.0145(7) 0.0255(8) 0.0332(9) -0.0035(7) 0.0005(7) -0.0018(7)
O3 0.0262(8) 0.0256(8) 0.0245(8) -0.0057(6) 0.0032(6) -0.0034(6)
O4 0.0153(8) 0.0455(10) 0.0312(9) 0.0002(7) 0.0026(7) 0.0030(7)
C1 0.0303(13) 0.0467(15) 0.0280(13) 0.0090(11) 0.0016(11) -0.0073(11)
C2 0.0280(12) 0.0419(14) 0.0270(12) 0.0040(11) 0.0017(9) 0.0040(11)
C3 0.0262(12) 0.0283(12) 0.0272(12) 0.0008(10) 0.0000(10) -0.0002(9)
C4 0.0185(11) 0.0271(12) 0.0213(11) 0.0015(9) -0.0051(9) -0.0032(9)
C5 0.0180(10) 0.0175(10) 0.0298(12) 0.0010(9) 0.0046(9) -0.0011(9)
C6 0.0169(10) 0.0255(12) 0.0267(12) -0.0022(10) 0.0049(9) -0.0062(9)
C7 0.0134(10) 0.0207(11) 0.0277(12) -0.0069(9) 0.0006(8) 0.0003(8)
C8 0.0147(10) 0.0171(10) 0.0297(12) -0.0054(9) 0.0006(8) -0.0019(8)
C9 0.0190(11) 0.0192(10) 0.0269(12) -0.0021(9) -0.0014(9) -0.0040(9)
C10 0.0175(11) 0.0253(11) 0.0288(12) -0.0015(10) -0.0014(9) 0.0011(9)
C11 0.0255(12) 0.0236(12) 0.0289(13) -0.0029(9) 0.0093(10) -0.0009(9)
C12 0.0222(11) 0.0245(11) 0.0276(12) 0.0014(10) 0.0032(9) -0.0023(9)
C13 0.0356(14) 0.0279(12) 0.0364(14) -0.0048(11) -0.0077(11) 0.0090(11)
C14 0.0215(11) 0.0245(12) 0.0390(14) -0.0045(11) -0.0036(10) 0.0017(9)
C15 0.0186(11) 0.0216(11) 0.0309(12) -0.0025(9) -0.0004(9) 0.0031(9)
C16 0.0118(9) 0.0189(10) 0.0313(12) -0.0041(9) 0.0011(8) 0.0012(8)
C17 0.0205(11) 0.0219(11) 0.0313(13) -0.0036(10) 0.0046(9) -0.0008(9)
C18 0.0477(16) 0.0297(13) 0.0372(15) -0.0024(11) -0.0144(12) 0.0052(12)
C19 0.0417(15) 0.0374(14) 0.0368(15) -0.0015(12) 0.0124(12) -0.0031(12)
C20 0.0223(12) 0.0193(11) 0.0334(13) -0.0041(10) 0.0000(9) 0.0011(9)
C21 0.0286(13) 0.0309(13) 0.0382(15) 0.0016(11) -0.0017(11) 0.0043(10)
C22 0.0237(12) 0.0297(12) 0.0332(13) -0.0055(11) -0.0022(10) 0.0051(10)
C23 0.0157(10) 0.0322(12) 0.0233(12) -0.0063(10) -0.0011(9) 0.0003(9)
C24 0.0172(11) 0.0344(13) 0.0310(13) -0.0024(11) 0.0034(9) -0.0015(10)
C25 0.0255(12) 0.0271(12) 0.0363(14) -0.0010(11) 0.0026(10) -0.0096(10)
C26 0.0256(12) 0.0216(11) 0.0311(13) -0.0020(10) 0.0029(10) -0.0005(9)
C27 0.0302(13) 0.0284(12) 0.0313(13) 0.0018(10) 0.0007(10) 0.0017(10)
C28 0.0468(16) 0.0305(13) 0.0374(15) 0.0115(11) -0.0027(12) -0.0070(12)

loop_
_atom_type_symbol
_atom_type_description
_atom_type_scat_dispersion_real
_atom_type_scat_dispersion_imag
_atom_type_scat_source
C C 0.0181 0.0091 'International Tables Vol C Tables 4.2.6.8 and 6.1.1.4'
H H 0.0000 0.0000 'International Tables Vol C Tables 4.2.6.8 and 6.1.1.4'
O O 0.0492 0.0322 'International Tables Vol C Tables 4.2.6.8 and 6.1.1.4'
Si Si 0.2541 0.3302 'International Tables Vol C Tables 4.2.6.8 and 6.1.1.4'

loop_
_geom_angle_atom_site_label_1
_geom_angle_atom_site_label_2
_geom_angle_atom_site_label_3
_geom_angle
C14 Si1 C26 108.24(11)
C14 Si1 C4 108.32(11)
C26 Si1 C4 108.16(10)
C14 Si1 C5 108.73(10)
C26 Si1 C5 118.30(10)
C4 Si1 C5 104.71(10)
C18 Si2 C13 110.14(11)
C18 Si2 C19 109.10(13)
C13 Si2 C19 110.24(13)
C18 Si2 C12 108.99(12)
C13 Si2 C12 108.30(11)
C19 Si2 C12 110.05(11)
C10 O1 C11 112.72(17)
C16 O2 HO2 108.4(19)
C10 O3 C17 110.04(16)
C23 O4 C24 109.32(16)
C28 C1 C2 119.4(2)
C28 C1 H1 120.3
C2 C1 H1 120.3
C1 C2 C3 119.9(2)
C1 C2 H2 120.0
C3 C2 H2 120.0
C2 C3 C4 121.9(2)
C2 C3 H3 119.1
C4 C3 H3 119.1
C3 C4 C27 117.1(2)
C3 C4 Si1 121.70(17)
C27 C4 Si1 121.21(18)
C6 C5 C15 107.89(17)
C6 C5 Si1 118.31(15)
C15 C5 Si1 116.05(14)
C6 C5 H5 104.3
C15 C5 H5 104.3
Si1 C5 H5 104.3
C7 C6 C25 114.61(19)
C7 C6 C5 107.49(17)
C25 C6 C5 110.46(19)
C7 C6 C24 97.85(17)
C25 C6 C24 107.70(18)
C5 C6 C24 118.43(18)
C23 C7 C8 117.30(18)
C23 C7 C6 104.62(17)
C8 C7 C6 119.24(18)
C23 C7 H7 104.7
C8 C7 H7 104.7
C6 C7 H7 104.7
C7 C8 C17 117.38(17)
C7 C8 C16 105.30(17)
C17 C8 C16 111.05(17)
C7 C8 C9 109.18(16)
C17 C8 C9 100.52(17)
C16 C8 C9 113.70(17)
C10 C9 C20 112.53(18)
C10 C9 C8 100.99(16)
C20 C9 C8 113.65(17)
C10 C9 H9 109.8
C20 C9 H9 109.8
C8 C9 H9 109.8
O3 C10 O1 112.44(17)
O3 C10 C9 105.60(17)
O1 C10 C9 108.71(18)
O3 C10 H10 110.0
O1 C10 H10 110.0
C9 C10 H10 110.0
O1 C11 C12 113.02(18)
O1 C11 H11A 109.0
C12 C11 H11A 109.0
O1 C11 H11B 109.0
C12 C11 H11B 109.0
H11A C11 H11B 107.8
C11 C12 Si2 114.96(15)
C11 C12 H12A 108.5
Si2 C12 H12A 108.5
C11 C12 H12B 108.5
Si2 C12 H12B 108.5
H12A C12 H12B 107.5
Si2 C13 H13A 109.5
Si2 C13 H13B 109.5
H13A C13 H13B 109.5
Si2 C13 H13C 109.5
H13A C13 H13C 109.5
H13B C13 H13C 109.5
Si1 C14 H14A 109.5
Si1 C14 H14B 109.5
H14A C14 H14B 109.5
Si1 C14 H14C 109.5
H14A C14 H14C 109.5
H14B C14 H14C 109.5
C16 C15 C5 116.34(17)
C16 C15 H15A 108.2
C5 C15 H15A 108.2
C16 C15 H15B 108.2
C5 C15 H15B 108.2
H15A C15 H15B 107.4
O2 C16 C15 110.09(18)
O2 C16 C8 108.67(17)
C15 C16 C8 111.20(17)
O2 C16 H16 108.9
C15 C16 H16 108.9
C8 C16 H16 108.9
O3 C17 C8 107.80(17)
O3 C17 H17A 110.1
C8 C17 H17A 110.1
O3 C17 H17B 110.1
C8 C17 H17B 110.1
H17A C17 H17B 108.5
Si2 C18 H18A 109.5
Si2 C18 H18B 109.5
H18A C18 H18B 109.5
Si2 C18 H18C 109.5
H18A C18 H18C 109.5
H18B C18 H18C 109.5
Si2 C19 H19A 109.5
Si2 C19 H19B 109.5
H19A C19 H19B 109.5
Si2 C19 H19C 109.5
H19A C19 H19C 109.5
H19B C19 H19C 109.5
C21 C20 C9 124.5(2)
C21 C20 C22 118.2(2)
C9 C20 C22 117.29(19)
C20 C21 H21A 120.0
C20 C21 H21B 120.0
H21A C21 H21B 120.0
C23 C22 C20 107.94(18)
C23 C22 H22A 110.1
C20 C22 H22A 110.1
C23 C22 H22B 110.1
C20 C22 H22B 110.1
H22A C22 H22B 108.4
O4 C23 C7 102.76(17)
O4 C23 C22 114.27(18)
C7 C23 C22 108.76(18)
O4 C23 H23 110.3
C7 C23 H23 110.3
C22 C23 H23 110.3
O4 C24 C6 106.54(17)
O4 C24 H24A 110.4
C6 C24 H24A 110.4
O4 C24 H24B 110.4
C6 C24 H24B 110.4
H24A C24 H24B 108.6
C6 C25 H25A 109.5
C6 C25 H25B 109.5
H25A C25 H25B 109.5
C6 C25 H25C 109.5
H25A C25 H25C 109.5
H25B C25 H25C 109.5
Si1 C26 H26A 109.5
Si1 C26 H26B 109.5
H26A C26 H26B 109.5
Si1 C26 H26C 109.5
H26A C26 H26C 109.5
H26B C26 H26C 109.5
C28 C27 C4 121.0(2)
C28 C27 H27 119.5
C4 C27 H27 119.5
C1 C28 C27 120.7(2)
C1 C28 H28 119.7
C27 C28 H28 119.7

loop_
_geom_bond_atom_site_label_1
_geom_bond_atom_site_label_2
_geom_bond_distance
Si1 C14 1.867(2)
Si1 C26 1.873(2)
Si1 C4 1.900(2)
Si1 C5 1.904(2)
Si2 C18 1.859(3)
Si2 C13 1.866(2)
Si2 C19 1.874(3)
Si2 C12 1.885(2)
O1 C10 1.423(3)
O1 C11 1.444(3)
O2 C16 1.421(3)
O2 HO2 0.795(17)
O3 C10 1.409(3)
O3 C17 1.429(3)
O4 C23 1.446(3)
O4 C24 1.461(3)
C1 C28 1.378(4)
C1 C2 1.379(4)
C1 H1 0.9500
C2 C3 1.387(3)
C2 H2 0.9500
C3 C4 1.395(3)
C3 H3 0.9500
C4 C27 1.396(3)
C5 C6 1.545(3)
C5 C15 1.561(3)
C5 H5 1.0000
C6 C7 1.527(3)
C6 C25 1.540(3)
C6 C24 1.555(3)
C7 C23 1.492(3)
C7 C8 1.519(3)
C7 H7 1.0000
C8 C17 1.540(3)
C8 C16 1.555(3)
C8 C9 1.569(3)
C9 C10 1.524(3)
C9 C20 1.534(3)
C9 H9 1.0000
C10 H10 1.0000
C11 C12 1.516(3)
C11 H11A 0.9900
C11 H11B 0.9900
C12 H12A 0.9900
C12 H12B 0.9900
C13 H13A 0.9800
C13 H13B 0.9800
C13 H13C 0.9800
C14 H14A 0.9800
C14 H14B 0.9800
C14 H14C 0.9800
C15 C16 1.535(3)
C15 H15A 0.9900
C15 H15B 0.9900
C16 H16 1.0000
C17 H17A 0.9900
C17 H17B 0.9900
C18 H18A 0.9800
C18 H18B 0.9800
C18 H18C 0.9800
C19 H19A 0.9800
C19 H19B 0.9800
C19 H19C 0.9800
C20 C21 1.317(3)
C20 C22 1.534(3)
C21 H21A 0.9500
C21 H21B 0.9500
C22 C23 1.517(3)
C22 H22A 0.9900
C22 H22B 0.9900
C23 H23 1.0000
C24 H24A 0.9900
C24 H24B 0.9900
C25 H25A 0.9800
C25 H25B 0.9800
C25 H25C 0.9800
C26 H26A 0.9800
C26 H26B 0.9800
C26 H26C 0.9800
C27 C28 1.389(4)
C27 H27 0.9500
C28 H28 0.9500

loop_
_geom_hbond_atom_site_label_D
_geom_hbond_atom_site_label_H
_geom_hbond_atom_site_label_A
_geom_hbond_distance_DH
_geom_hbond_distance_HA
_geom_hbond_distance_DA
_geom_hbond_angle_DHA
_geom_hbond_site_symmetry_A
O2 HO2 O4 0.795(17) 2.013(18) 2.792(2) 167(3) 1_655
